data_7215696
loop_
_publ_author_name
'He, Yuan-Chun'
'Guo, Jiao'
'Zhang, Hong-Mei'
'Yang, Jin'
'Liu, Ying-Ying'
'Ma, Jian-Fang'

_publ_section_title
;
 Syntheses of two coordination polymers with rutile-type topology and the
 single-crystal-to-single-crystal transformation of Mg(ii) complex induced
 by methanol
;
_journal_issue 20
_journal_name_full CrystEngComm
_journal_page_first 4210
_journal_paper_doi 10.1039/c3ce42660b
_journal_volume 16
_journal_year 2014
_chemical_formula_moiety 'C12 H10 Mn N2 O5'
_chemical_formula_sum 'C12 H10 Mn N2 O5'
_chemical_formula_weight 317.16
_chemical_name_systematic
;
 ?
;
_space_group_IT_number 4
_symmetry_cell_setting monoclinic
_symmetry_space_group_name_Hall 'P 2yb'
_symmetry_space_group_name_H-M 'P 1 21 1'
_atom_sites_solution_hydrogens geom
_atom_sites_solution_primary direct
_atom_sites_solution_secondary difmap
_audit_creation_method SHELXL-97
_cell_angle_alpha 90.00
_cell_angle_beta 101.633(6)
_cell_angle_gamma 90.00
_cell_formula_units_Z 4
_cell_length_a 9.9165(6)
_cell_length_b 13.0528(7)
_cell_length_c 10.9693(7)
_cell_measurement_reflns_used 3873
_cell_measurement_temperature 293(2)
_cell_measurement_theta_max 37.3298
_cell_measurement_theta_min 2.9647
_cell_volume 1390.68(15)
_computing_cell_refinement CrysAlis
_computing_data_collection 'CrysAlis (Oxford Diffraction, 2006)'
_computing_data_reduction CrysAlis
_computing_structure_refinement 'SHELXL-97 (Sheldrick, 2008)'
_computing_structure_solution 'SHELXS-97 (Sheldrick, 1997)'
_diffrn_ambient_temperature 293(2)
_diffrn_detector_area_resol_mean 10.0
_diffrn_measured_fraction_theta_full 0.981
_diffrn_measured_fraction_theta_max 0.957
_diffrn_measurement_device_type 'Oxford Diffraction Gemini R Ultra'
_diffrn_measurement_method '\w scan'
_diffrn_radiation_monochromator graphite
_diffrn_radiation_source 'fine-focus sealed tube'
_diffrn_radiation_type MoK\a
_diffrn_radiation_wavelength 0.71073
_diffrn_reflns_av_R_equivalents 0.0462
_diffrn_reflns_av_sigmaI/netI 0.0955
_diffrn_reflns_limit_h_max 16
_diffrn_reflns_limit_h_min -15
_diffrn_reflns_limit_k_max 22
_diffrn_reflns_limit_k_min -21
_diffrn_reflns_limit_l_max 16
_diffrn_reflns_limit_l_min -18
_diffrn_reflns_number 21604
_diffrn_reflns_theta_full 25.00
_diffrn_reflns_theta_max 37.42
_diffrn_reflns_theta_min 3.10
_exptl_absorpt_coefficient_mu 0.968
_exptl_absorpt_correction_T_max 0.8299
_exptl_absorpt_correction_T_min 0.8080
_exptl_absorpt_correction_type multi-scan
_exptl_crystal_colour colorless
_exptl_crystal_density_diffrn 1.515
_exptl_crystal_density_method 'not measured'
_exptl_crystal_description block
_exptl_crystal_F_000 644
_exptl_crystal_size_max 0.23
_exptl_crystal_size_mid 0.21
_exptl_crystal_size_min 0.20
_refine_diff_density_max 1.487
_refine_diff_density_min -0.618
_refine_diff_density_rms 0.125
_refine_ls_abs_structure_details 'Flack H D (1983), Acta Cryst. A39, 876-881'
_refine_ls_abs_structure_Flack 0.58(6)
_refine_ls_extinction_method none
_refine_ls_goodness_of_fit_ref 1.040
_refine_ls_hydrogen_treatment mixed
_refine_ls_matrix_type full
_refine_ls_number_parameters 362
_refine_ls_number_reflns 13119
_refine_ls_number_restraints 1
_refine_ls_restrained_S_all 1.040
_refine_ls_R_factor_all 0.1380
_refine_ls_R_factor_gt 0.0725
_refine_ls_shift/su_max 0.026
_refine_ls_shift/su_mean 0.004
_refine_ls_structure_factor_coef Fsqd
_refine_ls_weighting_details 'calc w=1/[\s^2^(Fo^2^)+(0.0725P)^2^+0.4083P] where P=(Fo^2^+2Fc^2^)/3'
_refine_ls_weighting_scheme calc
_refine_ls_wR_factor_gt 0.1713
_refine_ls_wR_factor_ref 0.2182
_reflns_number_gt 6676
_reflns_number_total 13119
_reflns_threshold_expression >2\s(I)
_cod_data_source_file c3ce42660b2.cif
_cod_data_source_block 1
_cod_original_cell_volume 1390.68(14)
_cod_original_sg_symbol_H-M 'P 21'
_cod_database_code 7215696

loop_
_symmetry_equiv_pos_as_xyz
'x, y, z'
'-x, y+1/2, -z'

loop_
_atom_site_label
_atom_site_type_symbol
_atom_site_fract_x
_atom_site_fract_y
_atom_site_fract_z
_atom_site_U_iso_or_equiv
_atom_site_adp_type
_atom_site_occupancy
_atom_site_symmetry_multiplicity
_atom_site_calc_flag
_atom_site_refinement_flags
Mn1 Mn 0.12446(9) 0.11153(8) 0.25318(9) 0.01880(11) Uani 1 1 d .
Mn2 Mn 0.62643(9) 0.11244(8) 0.24822(9) 0.01871(10) Uani 1 1 d .
C1 C 0.4097(5) 0.0143(5) 0.4009(5) 0.0221(11) Uani 1 1 d .
C2 C 0.3992(6) -0.0770(5) 0.4810(5) 0.0217(10) Uani 1 1 d .
C3 C 0.4012(5) -0.1755(5) 0.4359(4) 0.0388(11) Uani 1 1 d .
H3 H 0.4075 -0.1869 0.3536 0.047 Uiso 1 1 calc R
C4 C 0.3937(6) -0.2559(5) 0.5136(5) 0.0395(11) Uani 1 1 d .
H4 H 0.3922 -0.3219 0.4813 0.047 Uiso 1 1 calc R
C5 C 0.3878(5) -0.1513(5) 0.6769(4) 0.0365(10) Uani 1 1 d .
H5 H 0.3847 -0.1424 0.7604 0.044 Uiso 1 1 calc R
C6 C 0.3918(5) -0.0667(5) 0.6042(4) 0.0380(11) Uani 1 1 d .
H6 H 0.3894 -0.0016 0.6384 0.046 Uiso 1 1 calc R
C7 C -0.0912(5) 0.0141(5) 0.4038(5) 0.0212(10) Uani 1 1 d .
C8 C -0.0985(5) -0.0764(5) 0.4868(5) 0.0193(9) Uani 1 1 d .
C9 C 0.0188(4) -0.1343(5) 0.5329(4) 0.0290(9) Uani 1 1 d .
H9 H 0.1029 -0.1172 0.5132 0.035 Uiso 1 1 calc R
C10 C 0.0082(4) -0.2160(5) 0.6071(4) 0.0315(9) Uani 1 1 d .
H10 H 0.0865 -0.2547 0.6372 0.038 Uiso 1 1 calc R
C11 C -0.2181(4) -0.1867(5) 0.5997(5) 0.0368(11) Uani 1 1 d .
H11 H -0.2991 -0.2046 0.6247 0.044 Uiso 1 1 calc R
C12 C -0.2196(4) -0.1034(5) 0.5248(5) 0.0337(10) Uani 1 1 d .
H12 H -0.2996 -0.0654 0.4996 0.040 Uiso 1 1 calc R
C13 C 0.3441(5) 0.2091(6) 0.1015(5) 0.0234(11) Uani 1 1 d .
C14 C 0.3496(6) 0.3009(6) 0.0190(6) 0.0275(12) Uani 1 1 d .
C15 C 0.3366(6) 0.3992(5) 0.0643(4) 0.0380(11) Uani 1 1 d .
H15 H 0.3225 0.4089 0.1447 0.046 Uiso 1 1 calc R
C16 C 0.3450(5) 0.4821(5) -0.0120(4) 0.0366(10) Uani 1 1 d .
H16 H 0.3405 0.5475 0.0206 0.044 Uiso 1 1 calc R
C17 C 0.3691(5) 0.3775(5) -0.1720(4) 0.0352(10) Uani 1 1 d .
H17 H 0.3764 0.3689 -0.2546 0.042 Uiso 1 1 calc R
C18 C 0.3691(5) 0.2913(5) -0.0998(4) 0.0368(10) Uani 1 1 d .
H18 H 0.3823 0.2270 -0.1319 0.044 Uiso 1 1 calc R
C19 C 0.8417(5) 0.2102(5) 0.0972(5) 0.0235(11) Uani 1 1 d .
C20 C 0.8461(6) 0.2976(5) 0.0074(6) 0.0250(11) Uani 1 1 d .
C21 C 0.7352(4) 0.3587(5) -0.0295(4) 0.0308(9) Uani 1 1 d .
H21 H 0.6531 0.3449 -0.0040 0.037 Uiso 1 1 calc R
C22 C 0.7452(4) 0.4422(5) -0.1058(4) 0.0333(10) Uani 1 1 d .
H22 H 0.6674 0.4825 -0.1316 0.040 Uiso 1 1 calc R
C24 C 0.9684(5) 0.4044(5) -0.1100(5) 0.0368(11) Uani 1 1 d .
H24 H 1.0486 0.4175 -0.1390 0.044 Uiso 1 1 calc R
C25 C 0.9646(4) 0.3204(5) -0.0330(5) 0.0352(10) Uani 1 1 d .
H25 H 1.0424 0.2797 -0.0089 0.042 Uiso 1 1 calc R
N1 N 0.3884(5) -0.2450(5) 0.6325(5) 0.0305(11) Uani 1 1 d .
N2 N -0.1086(5) -0.2427(4) 0.6382(5) 0.0274(10) Uani 1 1 d .
N3 N 0.3593(5) 0.4733(5) -0.1302(5) 0.0276(10) Uani 1 1 d .
N4 N 0.8599(5) 0.4677(5) -0.1441(5) 0.0265(10) Uani 1 1 d .
O1 O 0.5140(4) 0.0194(4) 0.3541(4) 0.0293(9) Uani 1 1 d .
O2 O 0.3148(4) 0.0789(4) 0.3866(4) 0.0292(9) Uani 1 1 d .
O3 O 0.0170(4) 0.0261(4) 0.3669(5) 0.0329(10) Uani 1 1 d .
O4 O -0.1942(4) 0.0722(4) 0.3806(4) 0.0286(9) Uani 1 1 d .
O5 O 0.2380(5) 0.2051(5) 0.1448(5) 0.0372(11) Uani 1 1 d .
O6 O 0.4419(4) 0.1499(5) 0.1148(4) 0.0353(11) Uani 1 1 d .
O7 O 0.7324(4) 0.2067(4) 0.1385(5) 0.0296(9) Uani 1 1 d .
O8 O 0.9405(4) 0.1522(4) 0.1184(4) 0.0321(10) Uani 1 1 d .
O1W O 0.9546(15) 0.1024(8) -0.2435(9) 0.287(9) Uani 1 1 d .
O2W O 0.2529(8) -0.3908(8) 0.2518(6) 0.138(3) Uani 1 1 d .

loop_
_atom_site_aniso_label
_atom_site_aniso_U_11
_atom_site_aniso_U_22
_atom_site_aniso_U_33
_atom_site_aniso_U_23
_atom_site_aniso_U_13
_atom_site_aniso_U_12
Mn1 0.0223(2) 0.0136(2) 0.0226(2) 0.0003(2) 0.00943(16) 0.00111(17)
Mn2 0.0212(2) 0.0137(2) 0.0228(2) 0.0011(2) 0.00806(15) 0.00145(17)
C1 0.028(3) 0.017(2) 0.020(2) 0.0040(19) 0.0011(18) -0.001(2)
C2 0.027(2) 0.017(2) 0.021(2) 0.0037(17) 0.0073(17) 0.0034(19)
C3 0.060(3) 0.030(2) 0.031(2) 0.0013(18) 0.019(2) -0.005(2)
C4 0.055(3) 0.026(2) 0.039(2) 0.0052(19) 0.014(2) 0.002(2)
C5 0.051(3) 0.031(2) 0.029(2) 0.0058(18) 0.013(2) -0.003(2)
C6 0.058(3) 0.025(2) 0.034(2) 0.0032(18) 0.016(2) -0.006(2)
C7 0.030(2) 0.012(2) 0.021(2) 0.0072(19) 0.0023(18) -0.0018(19)
C8 0.023(2) 0.016(2) 0.0188(19) 0.0050(16) 0.0062(16) -0.0017(18)
C9 0.0214(18) 0.028(2) 0.039(2) 0.0079(18) 0.0116(16) 0.0004(16)
C10 0.030(2) 0.027(2) 0.039(2) 0.0132(18) 0.0102(18) 0.0008(17)
C11 0.0220(19) 0.037(2) 0.054(3) 0.016(2) 0.0119(19) -0.0017(18)
C12 0.0209(18) 0.038(2) 0.044(2) 0.015(2) 0.0095(17) 0.0013(17)
C13 0.018(2) 0.030(3) 0.024(2) 0.003(2) 0.0083(17) -0.002(2)
C14 0.017(2) 0.027(3) 0.040(3) 0.010(2) 0.009(2) -0.001(2)
C15 0.064(3) 0.029(2) 0.025(2) 0.0049(17) 0.018(2) 0.009(2)
C16 0.055(3) 0.0215(19) 0.037(2) 0.0012(18) 0.019(2) 0.0068(19)
C17 0.053(3) 0.028(2) 0.029(2) 0.0029(17) 0.0163(19) -0.004(2)
C18 0.054(3) 0.025(2) 0.036(2) 0.0056(18) 0.021(2) -0.002(2)
C19 0.020(2) 0.026(3) 0.025(2) 0.003(2) 0.0065(18) -0.001(2)
C20 0.020(2) 0.021(3) 0.034(3) 0.003(2) 0.0061(19) -0.0031(19)
C21 0.0240(19) 0.030(2) 0.039(2) 0.0119(19) 0.0084(16) 0.0005(17)
C22 0.0206(18) 0.036(2) 0.045(2) 0.012(2) 0.0100(17) 0.0087(17)
C24 0.029(2) 0.037(2) 0.049(3) 0.022(2) 0.0199(19) 0.0075(19)
C25 0.0243(19) 0.030(2) 0.054(3) 0.016(2) 0.0155(19) 0.0052(17)
N1 0.039(3) 0.024(2) 0.028(2) 0.0084(19) 0.0063(19) -0.004(2)
N2 0.034(2) 0.020(2) 0.028(2) 0.0114(18) 0.0085(18) 0.0033(19)
N3 0.031(2) 0.021(2) 0.034(2) 0.0033(19) 0.0125(19) -0.0045(19)
N4 0.024(2) 0.024(2) 0.033(2) 0.0092(19) 0.0124(17) -0.0012(18)
O1 0.032(2) 0.027(2) 0.034(2) 0.0100(18) 0.0193(16) 0.0038(18)
O2 0.0279(18) 0.0187(17) 0.041(2) 0.0060(16) 0.0066(16) 0.0098(15)
O3 0.031(2) 0.030(2) 0.043(2) 0.0125(19) 0.0188(17) 0.0028(18)
O4 0.0237(17) 0.0198(19) 0.043(2) 0.0097(17) 0.0070(16) 0.0067(15)
O5 0.035(2) 0.036(3) 0.045(2) 0.018(2) 0.0180(18) 0.003(2)
O6 0.0272(19) 0.045(3) 0.033(2) 0.011(2) 0.0037(17) 0.0041(19)
O7 0.030(2) 0.023(2) 0.038(2) 0.0104(18) 0.0137(16) -0.0001(17)
O8 0.031(2) 0.037(3) 0.0261(18) 0.0083(18) 0.0022(16) 0.0045(18)
O1W 0.479(19) 0.124(7) 0.154(7) -0.072(6) -0.182(10) 0.146(10)
O2W 0.152(6) 0.151(6) 0.100(5) -0.037(5) -0.001(4) -0.044(5)

loop_
_atom_type_symbol
_atom_type_description
_atom_type_scat_dispersion_real
_atom_type_scat_dispersion_imag
_atom_type_scat_source
C C 0.0033 0.0016 'International Tables Vol C Tables 4.2.6.8 and 6.1.1.4'
H H 0.0000 0.0000 'International Tables Vol C Tables 4.2.6.8 and 6.1.1.4'
N N 0.0061 0.0033 'International Tables Vol C Tables 4.2.6.8 and 6.1.1.4'
O O 0.0106 0.0060 'International Tables Vol C Tables 4.2.6.8 and 6.1.1.4'
Mn Mn 0.3368 0.7283 'International Tables Vol C Tables 4.2.6.8 and 6.1.1.4'

loop_
_geom_angle_atom_site_label_1
_geom_angle_atom_site_label_2
_geom_angle_atom_site_label_3
_geom_angle
_geom_angle_site_symmetry_1
_geom_angle_site_symmetry_3
O3 Mn1 O8 94.38(18) . 1_455
O3 Mn1 O5 176.9(3) . .
O8 Mn1 O5 86.96(19) 1_455 .
O3 Mn1 O2 88.41(18) . .
O8 Mn1 O2 176.7(3) 1_455 .
O5 Mn1 O2 90.17(18) . .
O3 Mn1 N4 88.3(2) . 2_645
O8 Mn1 N4 88.9(2) 1_455 2_645
O5 Mn1 N4 94.5(2) . 2_645
O2 Mn1 N4 92.92(18) . 2_645
O3 Mn1 N2 92.1(2) . 2_556
O8 Mn1 N2 90.8(2) 1_455 2_556
O5 Mn1 N2 85.1(2) . 2_556
O2 Mn1 N2 87.34(18) . 2_556
N4 Mn1 N2 179.5(3) 2_645 2_556
O4 Mn2 O7 95.07(17) 1_655 .
O4 Mn2 O1 86.82(18) 1_655 .
O7 Mn2 O1 178.1(2) . .
O4 Mn2 O6 178.6(3) 1_655 .
O7 Mn2 O6 86.19(19) . .
O1 Mn2 O6 91.92(18) . .
O4 Mn2 N3 93.01(19) 1_655 2_645
O7 Mn2 N3 92.6(2) . 2_645
O1 Mn2 N3 87.4(2) . 2_645
O6 Mn2 N3 86.3(2) . 2_645
O4 Mn2 N1 87.24(19) 1_655 2_656
O7 Mn2 N1 87.1(2) . 2_656
O1 Mn2 N1 92.9(2) . 2_656
O6 Mn2 N1 93.4(2) . 2_656
N3 Mn2 N1 179.7(3) 2_645 2_656
O1 C1 O2 125.3(6) . .
O1 C1 C2 116.5(5) . .
O2 C1 C2 118.1(5) . .
C6 C2 C3 116.8(6) . .
C6 C2 C1 121.5(6) . .
C3 C2 C1 121.6(5) . .
C4 C3 C2 119.2(5) . .
C4 C3 H3 120.4 . .
C2 C3 H3 120.4 . .
N1 C4 C3 123.5(5) . .
N1 C4 H4 118.3 . .
C3 C4 H4 118.3 . .
N1 C5 C6 122.2(5) . .
N1 C5 H5 118.9 . .
C6 C5 H5 118.9 . .
C5 C6 C2 120.5(5) . .
C5 C6 H6 119.8 . .
C2 C6 H6 119.8 . .
O3 C7 O4 125.7(5) . .
O3 C7 C8 116.8(5) . .
O4 C7 C8 117.5(5) . .
C12 C8 C9 117.5(5) . .
C12 C8 C7 122.0(5) . .
C9 C8 C7 120.5(5) . .
C10 C9 C8 118.9(4) . .
C10 C9 H9 120.6 . .
C8 C9 H9 120.6 . .
N2 C10 C9 122.7(5) . .
N2 C10 H10 118.6 . .
C9 C10 H10 118.7 . .
N2 C11 C12 123.3(5) . .
N2 C11 H11 118.4 . .
C12 C11 H11 118.4 . .
C11 C12 C8 118.5(5) . .
C11 C12 H12 120.7 . .
C8 C12 H12 120.7 . .
O6 C13 O5 129.8(6) . .
O6 C13 C14 116.6(5) . .
O5 C13 C14 113.6(5) . .
C18 C14 C15 117.9(6) . .
C18 C14 C13 122.0(6) . .
C15 C14 C13 120.1(6) . .
C16 C15 C14 119.1(5) . .
C16 C15 H15 120.5 . .
C14 C15 H15 120.5 . .
N3 C16 C15 123.4(5) . .
N3 C16 H16 118.3 . .
C15 C16 H16 118.3 . .
N3 C17 C18 123.9(5) . .
N3 C17 H17 118.1 . .
C18 C17 H17 118.1 . .
C14 C18 C17 119.5(5) . .
C14 C18 H18 120.3 . .
C17 C18 H18 120.3 . .
O8 C19 O7 128.6(6) . .
O8 C19 C20 117.6(5) . .
O7 C19 C20 113.7(5) . .
C21 C20 C25 118.3(6) . .
C21 C20 C19 120.7(5) . .
C25 C20 C19 120.9(5) . .
C20 C21 C22 119.3(5) . .
C20 C21 H21 120.3 . .
C22 C21 H21 120.3 . .
N4 C22 C21 123.7(4) . .
N4 C22 H22 118.1 . .
C21 C22 H22 118.1 . .
N4 C24 C25 122.3(5) . .
N4 C24 H24 118.9 . .
C25 C24 H24 118.9 . .
C20 C25 C24 119.9(5) . .
C20 C25 H25 120.0 . .
C24 C25 H25 120.0 . .
C5 N1 C4 117.9(5) . .
C5 N1 Mn2 122.4(4) . 2_646
C4 N1 Mn2 119.6(5) . 2_646
C11 N2 C10 119.0(5) . .
C11 N2 Mn1 119.9(4) . 2_546
C10 N2 Mn1 121.0(4) . 2_546
C16 N3 C17 116.1(5) . .
C16 N3 Mn2 121.3(4) . 2_655
C17 N3 Mn2 122.6(4) . 2_655
C22 N4 C24 116.4(5) . .
C22 N4 Mn1 122.1(4) . 2_655
C24 N4 Mn1 121.5(4) . 2_655
C1 O1 Mn2 145.1(4) . .
C1 O2 Mn1 137.9(4) . .
C7 O3 Mn1 146.9(4) . .
C7 O4 Mn2 145.4(4) . 1_455
C13 O5 Mn1 143.9(5) . .
C13 O6 Mn2 140.1(5) . .
C19 O7 Mn2 141.4(4) . .
C19 O8 Mn1 144.4(5) . 1_655

loop_
_geom_bond_atom_site_label_1
_geom_bond_atom_site_label_2
_geom_bond_distance
_geom_bond_site_symmetry_2
Mn1 O3 2.115(5) .
Mn1 O8 2.170(4) 1_455
Mn1 O5 2.170(5) .
Mn1 O2 2.184(4) .
Mn1 N4 2.249(6) 2_645
Mn1 N2 2.268(6) 2_556
Mn2 O4 2.123(4) 1_655
Mn2 O7 2.139(5) .
Mn2 O1 2.142(5) .
Mn2 O6 2.156(4) .
Mn2 N3 2.251(6) 2_645
Mn2 N1 2.296(6) 2_656
C1 O1 1.246(7) .
C1 O2 1.250(7) .
C1 C2 1.496(8) .
C2 C6 1.376(7) .
C2 C3 1.379(9) .
C3 C4 1.364(6) .
C3 H3 0.9300 .
C4 N1 1.323(7) .
C4 H4 0.9300 .
C5 N1 1.317(9) .
C5 C6 1.368(6) .
C5 H5 0.9300 .
C6 H6 0.9300 .
C7 O3 1.231(6) .
C7 O4 1.256(7) .
C7 C8 1.503(8) .
C8 C12 1.392(7) .
C8 C9 1.393(7) .
C9 C10 1.359(6) .
C9 H9 0.9300 .
C10 N2 1.318(7) .
C10 H10 0.9300 .
C11 N2 1.307(7) .
C11 C12 1.360(6) .
C11 H11 0.9300 .
C12 H12 0.9300 .
C13 O6 1.226(8) .
C13 O5 1.240(7) .
C13 C14 1.510(9) .
C14 C18 1.361(8) .
C14 C15 1.390(9) .
C15 C16 1.381(6) .
C15 H15 0.9300 .
C16 N3 1.338(7) .
C16 H16 0.9300 .
C17 N3 1.342(8) .
C17 C18 1.376(6) .
C17 H17 0.9300 .
C18 H18 0.9300 .
C19 O8 1.223(7) .
C19 O7 1.257(7) .
C19 C20 1.514(9) .
C20 C21 1.353(8) .
C20 C25 1.369(7) .
C21 C22 1.390(6) .
C21 H21 0.9300 .
C22 N4 1.331(7) .
C22 H22 0.9300 .
C24 N4 1.348(7) .
C24 C25 1.389(6) .
C24 H24 0.9300 .
C25 H25 0.9300 .
N1 Mn2 2.296(6) 2_646
N2 Mn1 2.268(6) 2_546
N3 Mn2 2.251(6) 2_655
N4 Mn1 2.249(6) 2_655
O4 Mn2 2.123(4) 1_455
O8 Mn1 2.170(4) 1_655

loop_
_geom_torsion_atom_site_label_1
_geom_torsion_atom_site_label_2
_geom_torsion_atom_site_label_3
_geom_torsion_atom_site_label_4
_geom_torsion
_geom_torsion_site_symmetry_1
_geom_torsion_site_symmetry_4
O1 C1 C2 C6 119.8(6) . .
O2 C1 C2 C6 -59.9(7) . .
O1 C1 C2 C3 -58.0(7) . .
O2 C1 C2 C3 122.4(6) . .
C6 C2 C3 C4 1.0(8) . .
C1 C2 C3 C4 178.9(5) . .
C2 C3 C4 N1 -2.0(8) . .
N1 C5 C6 C2 -1.3(8) . .
C3 C2 C6 C5 0.5(8) . .
C1 C2 C6 C5 -177.3(5) . .
O3 C7 C8 C12 -173.8(6) . .
O4 C7 C8 C12 7.9(8) . .
O3 C7 C8 C9 8.8(8) . .
O4 C7 C8 C9 -169.5(5) . .
C12 C8 C9 C10 2.9(8) . .
C7 C8 C9 C10 -179.6(5) . .
C8 C9 C10 N2 -0.5(8) . .
N2 C11 C12 C8 0.2(8) . .
C9 C8 C12 C11 -2.8(8) . .
C7 C8 C12 C11 179.8(5) . .
O6 C13 C14 C18 54.2(8) . .
O5 C13 C14 C18 -125.1(6) . .
O6 C13 C14 C15 -124.8(7) . .
O5 C13 C14 C15 55.9(7) . .
C18 C14 C15 C16 -0.5(8) . .
C13 C14 C15 C16 178.6(5) . .
C14 C15 C16 N3 2.9(8) . .
C15 C14 C18 C17 -2.9(8) . .
C13 C14 C18 C17 178.1(5) . .
N3 C17 C18 C14 4.3(8) . .
O8 C19 C20 C21 173.6(6) . .
O7 C19 C20 C21 -5.0(9) . .
O8 C19 C20 C25 -10.1(9) . .
O7 C19 C20 C25 171.2(6) . .
C25 C20 C21 C22 -0.4(8) . .
C19 C20 C21 C22 176.0(5) . .
C20 C21 C22 N4 -1.3(8) . .
C21 C20 C25 C24 -0.1(9) . .
C19 C20 C25 C24 -176.4(5) . .
N4 C24 C25 C20 2.3(9) . .
C6 C5 N1 C4 0.4(8) . .
C6 C5 N1 Mn2 -177.6(4) . 2_646
C3 C4 N1 C5 1.3(9) . .
C3 C4 N1 Mn2 179.3(4) . 2_646
C12 C11 N2 C10 2.4(9) . .
C12 C11 N2 Mn1 -173.9(4) . 2_546
C9 C10 N2 C11 -2.3(8) . .
C9 C10 N2 Mn1 174.1(4) . 2_546
C15 C16 N3 C17 -1.8(8) . .
C15 C16 N3 Mn2 -179.6(4) . 2_655
C18 C17 N3 C16 -1.9(8) . .
C18 C17 N3 Mn2 175.9(4) . 2_655
C21 C22 N4 C24 3.3(8) . .
C21 C22 N4 Mn1 -174.4(4) . 2_655
C25 C24 N4 C22 -3.7(9) . .
C25 C24 N4 Mn1 173.9(4) . 2_655
O2 C1 O1 Mn2 6.0(11) . .
C2 C1 O1 Mn2 -173.7(5) . .
O4 Mn2 O1 C1 134.6(7) 1_655 .
O7 Mn2 O1 C1 -42(9) . .
O6 Mn2 O1 C1 -46.0(7) . .
N3 Mn2 O1 C1 -132.2(7) 2_645 .
N1 Mn2 O1 C1 47.6(7) 2_656 .
O1 C1 O2 Mn1 85.9(8) . .
C2 C1 O2 Mn1 -94.4(7) . .
O3 Mn1 O2 C1 94.0(6) . .
O8 Mn1 O2 C1 -118(4) 1_455 .
O5 Mn1 O2 C1 -88.8(6) . .
N4 Mn1 O2 C1 5.8(7) 2_645 .
N2 Mn1 O2 C1 -173.8(6) 2_556 .
O4 C7 O3 Mn1 -6.3(13) . .
C8 C7 O3 Mn1 175.5(6) . .
O8 Mn1 O3 C7 -28.7(9) 1_455 .
O5 Mn1 O3 C7 87(5) . .
O2 Mn1 O3 C7 149.6(9) . .
N4 Mn1 O3 C7 -117.5(9) 2_645 .
N2 Mn1 O3 C7 62.3(9) 2_556 .
O3 C7 O4 Mn2 81.1(9) . 1_455
C8 C7 O4 Mn2 -100.7(7) . 1_455
O6 C13 O5 Mn1 -4.8(13) . .
C14 C13 O5 Mn1 174.3(6) . .
O3 Mn1 O5 C13 107(5) . .
O8 Mn1 O5 C13 -137.4(8) 1_455 .
O2 Mn1 O5 C13 44.2(8) . .
N4 Mn1 O5 C13 -48.7(8) 2_645 .
N2 Mn1 O5 C13 131.5(8) 2_556 .
O5 C13 O6 Mn2 -79.3(10) . .
C14 C13 O6 Mn2 101.5(7) . .
O4 Mn2 O6 C13 108(11) 1_655 .
O7 Mn2 O6 C13 -97.9(7) . .
O1 Mn2 O6 C13 81.9(7) . .
N3 Mn2 O6 C13 169.2(7) 2_645 .
N1 Mn2 O6 C13 -11.0(8) 2_656 .
O8 C19 O7 Mn2 -5.7(12) . .
C20 C19 O7 Mn2 172.8(5) . .
O4 Mn2 O7 C19 39.8(7) 1_655 .
O1 Mn2 O7 C19 -143(9) . .
O6 Mn2 O7 C19 -139.6(7) . .
N3 Mn2 O7 C19 -53.4(7) 2_645 .
N1 Mn2 O7 C19 126.8(7) 2_656 .
O7 C19 O8 Mn1 -78.1(10) . 1_655
C20 C19 O8 Mn1 103.5(8) . 1_655
